data_4074121
loop_
_publ_author_name
'Schaub, Thomas'
'Backes, Marc'
'Radius, Udo'

_publ_section_title
;
 Nickel(0) Complexes of N-Alkyl-Substituted N-Heterocyclic Carbenes and
 Their Use in the Catalytic Carbon&#x2212;Carbon Bond Activation of
 Biphenylene
;
_journal_issue 17
_journal_name_full Organometallics
_journal_page_first 4196
_journal_paper_doi 10.1021/om0604223
_journal_volume 25
_journal_year 2006
_chemical_formula_sum 'C26 H18'
_chemical_formula_weight 330.40
_chemical_name_common '9,10 diphenyl phenanthrene'
_chemical_name_systematic
; 
9,10-di(phanyl)phenanthrene
;
_space_group_IT_number 88
_symmetry_cell_setting tetragonal
_symmetry_space_group_name_Hall '-I 4ad'
_symmetry_space_group_name_H-M 'I 41/a :2'
_atom_sites_solution_hydrogens geom
_atom_sites_solution_primary direct
_atom_sites_solution_secondary difmap
_audit_creation_method SHELXL-97
_cell_angle_alpha 90.00
_cell_angle_beta 90.00
_cell_angle_gamma 90.00
_cell_formula_units_Z 16
_cell_length_a 26.8026(13)
_cell_length_b 26.8026(13)
_cell_length_c 9.9436(5)
_cell_measurement_reflns_used 8000
_cell_measurement_temperature 203(2)
_cell_measurement_theta_max 25.0
_cell_measurement_theta_min 2.2
_cell_volume 7143.3(6)
_computing_cell_refinement 'STOE X-AREA'
_computing_data_collection 'STOE X-AREA'
_computing_data_reduction 'STOE X-RED'
_computing_molecular_graphics 'SHELXL-97 (Sheldrick, 1997)'
_computing_publication_material 'SHELXL-97 (Sheldrick, 1997)'
_computing_structure_refinement 'SHELXL-97 (Sheldrick, 1997)'
_computing_structure_solution 'SHELXS-97 (Sheldrick, 1990)'
_diffrn_ambient_temperature 203(2)
_diffrn_measured_fraction_theta_full 0.462
_diffrn_measured_fraction_theta_max 0.462
_diffrn_measurement_device_type 'STOE IPDS I'
_diffrn_measurement_method rotation
_diffrn_radiation_monochromator graphite
_diffrn_radiation_source 'fine-focus sealed tube'
_diffrn_radiation_type MoK\a
_diffrn_radiation_wavelength 0.71073
_diffrn_reflns_av_R_equivalents 0.1088
_diffrn_reflns_av_sigmaI/netI 0.0608
_diffrn_reflns_limit_h_max 33
_diffrn_reflns_limit_h_min -32
_diffrn_reflns_limit_k_max 33
_diffrn_reflns_limit_k_min -32
_diffrn_reflns_limit_l_max 11
_diffrn_reflns_limit_l_min -10
_diffrn_reflns_number 25160
_diffrn_reflns_theta_full 26.07
_diffrn_reflns_theta_max 26.07
_diffrn_reflns_theta_min 2.15
_exptl_absorpt_coefficient_mu 0.069
_exptl_absorpt_correction_type none
_exptl_crystal_colour colourless
_exptl_crystal_density_diffrn 1.229
_exptl_crystal_density_method 'not measured'
_exptl_crystal_description plate
_exptl_crystal_F_000 2784
_exptl_crystal_size_max 0.50
_exptl_crystal_size_mid 0.50
_exptl_crystal_size_min 0.10
_refine_diff_density_max 0.144
_refine_diff_density_min -0.133
_refine_diff_density_rms 0.033
_refine_ls_extinction_method none
_refine_ls_goodness_of_fit_ref 0.947
_refine_ls_hydrogen_treatment mixed
_refine_ls_matrix_type full
_refine_ls_number_parameters 235
_refine_ls_number_reflns 3470
_refine_ls_number_restraints 0
_refine_ls_restrained_S_all 0.947
_refine_ls_R_factor_all 0.0969
_refine_ls_R_factor_gt 0.0460
_refine_ls_shift/su_max 0.000
_refine_ls_shift/su_mean 0.000
_refine_ls_structure_factor_coef Fsqd
_refine_ls_weighting_details 'w=1/[\s^2^(Fo^2^)+(0.0576P)^2^+0.0000P] where P=(Fo^2^+2Fc^2^)/3'
_refine_ls_weighting_scheme calc
_refine_ls_wR_factor_gt 0.0963
_refine_ls_wR_factor_ref 0.1151
_reflns_number_gt 2066
_reflns_number_total 3470
_reflns_threshold_expression >2sigma(I)
_cod_data_source_file om0604223si20060516_100545.cif
_cod_data_source_block compound4
_cod_depositor_comments
;
The following automatic conversions were performed:

'_refine_ls_weighting_scheme' value 'calc
w=1/[\s^2^(Fo^2^)+(0.0576P)^2^+0.0000P] where P=(Fo^2^+2Fc^2^)/3' was
changed to 'calc'. New tag '_refine_ls_weighting_details' was
created. The value of the new tag was set to
'w=1/[\s^2^(Fo^2^)+(0.0576P)^2^+0.0000P] where P=(Fo^2^+2Fc^2^)/3'.

Automatic conversion script
Id: cif_fix_values 3143 2015-03-26 13:38:13Z robertas 
;
_cod_original_sg_symbol_H-M I4(1)/a
_cod_database_code 4074121

loop_
_symmetry_equiv_pos_as_xyz
'x, y, z'
'-x+1/2, -y, z+1/2'
'-y+3/4, x+1/4, z+1/4'
'y+3/4, -x+3/4, z+3/4'
'x+1/2, y+1/2, z+1/2'
'-x+1, -y+1/2, z+1'
'-y+5/4, x+3/4, z+3/4'
'y+5/4, -x+5/4, z+5/4'
'-x, -y, -z'
'x-1/2, y, -z-1/2'
'y-3/4, -x-1/4, -z-1/4'
'-y-3/4, x-3/4, -z-3/4'
'-x+1/2, -y+1/2, -z+1/2'
'x, y+1/2, -z'
'y-1/4, -x+1/4, -z+1/4'
'-y-1/4, x-1/4, -z-1/4'

loop_
_atom_site_label
_atom_site_type_symbol
_atom_site_fract_x
_atom_site_fract_y
_atom_site_fract_z
_atom_site_U_iso_or_equiv
_atom_site_adp_type
_atom_site_occupancy
_atom_site_calc_flag
_atom_site_refinement_flags
C1 C 0.27249(7) 0.15309(7) 0.04416(19) 0.0352(4) Uani 1 d .
C2 C 0.27044(8) 0.10162(7) 0.0735(2) 0.0406(5) Uani 1 d .
H2A H 0.3003 0.0834 0.0797 0.049 Uiso 1 calc R
C3 C 0.22577(8) 0.07761(7) 0.0931(2) 0.0450(5) Uani 1 d .
H3A H 0.2254 0.0433 0.1122 0.054 Uiso 1 calc R
C4 C 0.18124(8) 0.10377(7) 0.0849(2) 0.0453(5) Uani 1 d .
H4A H 0.1508 0.0871 0.0981 0.054 Uiso 1 calc R
C5 C 0.18169(8) 0.15394(7) 0.0575(2) 0.0397(5) Uani 1 d .
H5A H 0.1513 0.1713 0.0518 0.048 Uiso 1 calc R
C6 C 0.22687(7) 0.18008(7) 0.03768(18) 0.0331(4) Uani 1 d .
C7 C 0.22744(7) 0.23304(7) 0.01022(18) 0.0331(4) Uani 1 d .
C8 C 0.27156(7) 0.25798(6) -0.00787(18) 0.0332(4) Uani 1 d .
C9 C 0.31866(7) 0.23157(7) -0.00087(19) 0.0342(4) Uani 1 d .
C10 C 0.36441(7) 0.25680(8) -0.0172(2) 0.0412(5) Uani 1 d .
H10A H 0.3643 0.2913 -0.0335 0.049 Uiso 1 calc R
C11 C 0.40907(8) 0.23199(8) -0.0099(2) 0.0477(5) Uani 1 d .
H11A H 0.4392 0.2496 -0.0194 0.057 Uiso 1 calc R
C12 C 0.40983(8) 0.18061(8) 0.0117(2) 0.0480(5) Uani 1 d .
H12A H 0.4404 0.1636 0.0155 0.058 Uiso 1 calc R
C13 C 0.36609(8) 0.15499(8) 0.0272(2) 0.0432(5) Uani 1 d .
H13A H 0.3671 0.1203 0.0407 0.052 Uiso 1 calc R
C14 C 0.31946(7) 0.17942(7) 0.02325(19) 0.0347(4) Uani 1 d .
C15 C 0.27216(7) 0.31280(7) -0.03418(19) 0.0340(4) Uani 1 d .
C16 C 0.26260(7) 0.33162(7) -0.1618(2) 0.0392(5) Uani 1 d .
H16A H 0.2553 0.3095 -0.2325 0.047 Uiso 1 calc R
C17 C 0.26369(8) 0.38251(7) -0.1862(2) 0.0442(5) Uani 1 d .
H17A H 0.2569 0.3947 -0.2729 0.053 Uiso 1 calc R
C18 C 0.27471(8) 0.41512(7) -0.0837(2) 0.0448(5) Uani 1 d .
H18A H 0.2753 0.4496 -0.1002 0.054 Uiso 1 calc R
C19 C 0.28479(9) 0.39721(8) 0.0428(2) 0.0501(6) Uani 1 d .
H19A H 0.2928 0.4195 0.1126 0.060 Uiso 1 calc R
C20 C 0.28317(8) 0.34652(7) 0.0678(2) 0.0469(5) Uani 1 d .
H20A H 0.2896 0.3347 0.1550 0.056 Uiso 1 calc R
C21 C 0.17851(7) 0.26010(7) 0.00527(19) 0.0342(4) Uani 1 d .
C22 C 0.15371(9) 0.27316(8) 0.1228(2) 0.0482(5) Uani 1 d .
H22A H 0.1683 0.2659 0.2065 0.058 Uiso 1 calc R
C23 C 0.10773(9) 0.29678(8) 0.1182(3) 0.0589(6) Uani 1 d .
H23A H 0.0912 0.3049 0.1986 0.071 Uiso 1 calc R
C24 C 0.08626(9) 0.30839(9) -0.0032(3) 0.0572(6) Uani 1 d .
H24A H 0.0552 0.3247 -0.0061 0.069 Uiso 1 calc R
C25 C 0.11035(8) 0.29601(9) -0.1203(3) 0.0569(6) Uani 1 d .
H25A H 0.0959 0.3041 -0.2037 0.068 Uiso 1 calc R
C26 C 0.15578(8) 0.27177(8) -0.1162(2) 0.0459(5) Uani 1 d .
H26A H 0.1716 0.2630 -0.1971 0.055 Uiso 1 calc R

loop_
_atom_site_aniso_label
_atom_site_aniso_U_11
_atom_site_aniso_U_22
_atom_site_aniso_U_33
_atom_site_aniso_U_23
_atom_site_aniso_U_13
_atom_site_aniso_U_12
C1 0.0463(11) 0.0339(10) 0.0255(11) 0.0012(8) -0.0057(8) -0.0010(9)
C2 0.0508(13) 0.0338(11) 0.0373(13) 0.0025(8) -0.0050(9) 0.0027(9)
C3 0.0598(14) 0.0314(10) 0.0439(14) 0.0027(9) -0.0047(10) -0.0036(10)
C4 0.0527(13) 0.0395(12) 0.0437(13) 0.0002(9) -0.0028(10) -0.0111(10)
C5 0.0438(11) 0.0356(11) 0.0398(13) -0.0020(9) -0.0033(9) -0.0036(9)
C6 0.0408(11) 0.0322(10) 0.0263(11) -0.0017(7) -0.0053(8) -0.0008(8)
C7 0.0416(11) 0.0330(10) 0.0248(11) -0.0019(7) -0.0051(8) -0.0005(8)
C8 0.0437(11) 0.0309(9) 0.0249(11) -0.0025(7) -0.0041(8) -0.0007(8)
C9 0.0417(11) 0.0355(10) 0.0252(10) -0.0033(8) -0.0032(8) -0.0019(8)
C10 0.0445(12) 0.0392(11) 0.0398(13) -0.0021(9) -0.0006(9) -0.0023(9)
C11 0.0424(13) 0.0518(13) 0.0488(14) -0.0020(10) -0.0007(9) -0.0064(10)
C12 0.0425(12) 0.0537(13) 0.0478(14) -0.0022(10) -0.0023(9) 0.0056(10)
C13 0.0467(12) 0.0416(11) 0.0415(14) 0.0002(9) -0.0058(9) 0.0043(9)
C14 0.0424(11) 0.0352(10) 0.0265(11) -0.0010(8) -0.0056(8) 0.0000(8)
C15 0.0387(10) 0.0309(10) 0.0323(11) -0.0012(8) 0.0010(8) -0.0011(8)
C16 0.0450(11) 0.0378(11) 0.0349(12) -0.0012(8) -0.0045(9) -0.0029(8)
C17 0.0511(13) 0.0384(11) 0.0430(14) 0.0083(9) -0.0046(9) 0.0001(9)
C18 0.0484(12) 0.0311(11) 0.0549(15) 0.0018(9) 0.0047(10) 0.0007(9)
C19 0.0681(15) 0.0383(12) 0.0439(14) -0.0098(9) 0.0039(11) -0.0048(10)
C20 0.0710(15) 0.0373(11) 0.0324(13) -0.0018(9) -0.0023(10) -0.0061(10)
C21 0.0413(11) 0.0276(9) 0.0338(11) -0.0029(8) -0.0027(8) -0.0032(8)
C22 0.0648(14) 0.0438(12) 0.0361(13) -0.0020(9) 0.0017(10) 0.0093(10)
C23 0.0716(16) 0.0495(13) 0.0556(17) -0.0082(11) 0.0179(12) 0.0140(12)
C24 0.0501(14) 0.0548(14) 0.0667(18) -0.0083(12) 0.0016(12) 0.0128(11)
C25 0.0492(13) 0.0698(15) 0.0516(16) -0.0056(12) -0.0117(11) 0.0159(11)
C26 0.0441(12) 0.0592(13) 0.0342(13) -0.0055(9) -0.0041(9) 0.0071(10)

loop_
_atom_type_symbol
_atom_type_description
_atom_type_scat_dispersion_real
_atom_type_scat_dispersion_imag
_atom_type_scat_source
C C 0.0033 0.0016 'International Tables Vol C Tables 4.2.6.8 and 6.1.1.4'
H H 0.0000 0.0000 'International Tables Vol C Tables 4.2.6.8 and 6.1.1.4'

loop_
_geom_angle_atom_site_label_1
_geom_angle_atom_site_label_2
_geom_angle_atom_site_label_3
_geom_angle
C2 C1 C6 118.24(18)
C2 C1 C14 122.42(17)
C6 C1 C14 119.33(16)
C3 C2 C1 121.42(19)
C2 C3 C4 120.35(18)
C5 C4 C3 119.97(19)
C4 C5 C6 121.42(19)
C5 C6 C1 118.58(16)
C5 C6 C7 121.49(17)
C1 C6 C7 119.93(17)
C8 C7 C6 120.85(16)
C8 C7 C21 120.98(16)
C6 C7 C21 118.16(16)
C7 C8 C9 120.49(16)
C7 C8 C15 120.83(17)
C9 C8 C15 118.68(16)
C10 C9 C14 118.62(18)
C10 C9 C8 121.20(17)
C14 C9 C8 120.18(17)
C11 C10 C9 121.37(19)
C10 C11 C12 120.0(2)
C13 C12 C11 120.1(2)
C12 C13 C14 121.55(19)
C13 C14 C9 118.37(18)
C13 C14 C1 122.42(16)
C9 C14 C1 119.20(17)
C16 C15 C20 117.97(17)
C16 C15 C8 121.04(17)
C20 C15 C8 120.97(17)
C17 C16 C15 120.91(18)
C18 C17 C16 120.0(2)
C19 C18 C17 119.94(19)
C18 C19 C20 120.1(2)
C19 C20 C15 121.0(2)
C26 C21 C22 117.72(19)
C26 C21 C7 121.42(17)
C22 C21 C7 120.84(18)
C23 C22 C21 120.8(2)
C24 C23 C22 120.4(2)
C25 C24 C23 119.6(2)
C24 C25 C26 120.2(2)
C25 C26 C21 121.3(2)

loop_
_geom_bond_atom_site_label_1
_geom_bond_atom_site_label_2
_geom_bond_distance
C1 C2 1.411(3)
C1 C6 1.422(3)
C1 C14 1.458(3)
C2 C3 1.373(3)
C3 C4 1.387(3)
C4 C5 1.372(3)
C5 C6 1.413(3)
C6 C7 1.446(3)
C7 C8 1.370(3)
C7 C21 1.499(3)
C8 C9 1.449(3)
C8 C15 1.492(3)
C9 C10 1.410(3)
C9 C14 1.419(3)
C10 C11 1.371(3)
C11 C12 1.394(3)
C12 C13 1.367(3)
C13 C14 1.411(3)
C15 C16 1.390(3)
C15 C20 1.390(3)
C16 C17 1.386(3)
C17 C18 1.375(3)
C18 C19 1.373(3)
C19 C20 1.382(3)
C21 C26 1.388(3)
C21 C22 1.389(3)
C22 C23 1.386(3)
C23 C24 1.373(3)
C24 C25 1.373(3)
C25 C26 1.381(3)

loop_
_cod_related_entry_id
_cod_related_entry_database
_cod_related_entry_code
1 ChemSpider 547323
